data_1558510
loop_
_publ_author_name
'Yang, Zhiping'
'Gu, Xiaodong'
'Han, Li-Biao'
'Wang, Jun (Joelle)'

_publ_section_title
;
 Palladium-catalyzed asymmetric hydrophosphorylation of alkynes: facile
 access to P-stereogenic phosphinates
;
_journal_issue 28
_journal_name_full 'Chemical Science'
_journal_page_first 7451
_journal_page_last 7455
_journal_paper_doi 10.1039/D0SC01049A
_journal_volume 11
_journal_year 2020
_chemical_absolute_configuration ad
_chemical_formula_moiety 'C22 H21 O2 P'
_chemical_formula_sum 'C22 H21 O2 P'
_chemical_formula_weight 348.36
_space_group_crystal_system monoclinic
_space_group_IT_number 4
_space_group_name_Hall 'P 2yb'
_space_group_name_H-M_alt 'P 1 21 1'
_atom_sites_solution_hydrogens geom
_atom_sites_solution_primary dual
_audit_creation_date 2020-01-06
_audit_creation_method
;
Olex2 1.2
(compiled 2018.05.29 svn.r3508 for OlexSys, GUI svn.r5506)
;
_audit_update_record
;
2020-01-14 deposited with the CCDC.	2020-07-06 downloaded from the CCDC.
;
_cell_angle_alpha 90
_cell_angle_beta 97.792(2)
_cell_angle_gamma 90
_cell_formula_units_Z 2
_cell_length_a 6.0977(4)
_cell_length_b 8.3134(6)
_cell_length_c 18.1062(12)
_cell_measurement_reflns_used 9954
_cell_measurement_temperature 100
_cell_measurement_theta_max 30.66
_cell_measurement_theta_min 2.27
_cell_volume 909.38(11)
_computing_cell_refinement 'SAINT V8.38A (?, 2016)'
_computing_data_reduction 'SAINT V8.38A (?, 2016)'
_computing_molecular_graphics 'Olex2 (Dolomanov et al., 2009)'
_computing_publication_material 'Olex2 (Dolomanov et al., 2009)'
_computing_structure_refinement 'ShelXL (Sheldrick, 2015)'
_computing_structure_solution 'ShelXT (Sheldrick, 2015)'
_diffrn_ambient_temperature 100
_diffrn_detector 'Bruker PHOTON 100 area detector'
_diffrn_detector_area_resol_mean 7.9
_diffrn_detector_type 'CMOS area detector'
_diffrn_measured_fraction_theta_full 0.999
_diffrn_measured_fraction_theta_max 0.995
_diffrn_measurement_device 'three-circle diffractometer'
_diffrn_measurement_device_type 'Bruker CMOS area detector'
_diffrn_measurement_method '\w and \f scans'
_diffrn_radiation_monochromator 'mirror optics'
_diffrn_radiation_probe x-ray
_diffrn_radiation_type MoK\a
_diffrn_radiation_wavelength 0.71073
_diffrn_reflns_av_R_equivalents 0.0500
_diffrn_reflns_av_unetI/netI 0.0392
_diffrn_reflns_Laue_measured_fraction_full 0.999
_diffrn_reflns_Laue_measured_fraction_max 0.995
_diffrn_reflns_limit_h_max 8
_diffrn_reflns_limit_h_min -8
_diffrn_reflns_limit_k_max 11
_diffrn_reflns_limit_k_min -11
_diffrn_reflns_limit_l_max 25
_diffrn_reflns_limit_l_min -26
_diffrn_reflns_number 23865
_diffrn_reflns_point_group_measured_fraction_full 0.998
_diffrn_reflns_point_group_measured_fraction_max 0.994
_diffrn_reflns_theta_full 25.242
_diffrn_reflns_theta_max 30.692
_diffrn_reflns_theta_min 2.271
_diffrn_source 'microfocus sealed X-ray tube'
_diffrn_source_type 'Incoatec I\ms'
_diffrn_standards_number 0
_exptl_absorpt_coefficient_mu 0.163
_exptl_absorpt_correction_T_max 0.7461
_exptl_absorpt_correction_T_min 0.5128
_exptl_absorpt_correction_type multi-scan
_exptl_absorpt_process_details
'SADABS-2016/2 (Bruker,2016/2) was used for absorption correction. wR2(int) was 0.1294 before and 0.0620 after correction. The Ratio of minimum to maximum transmission is 0.6873. The \l/2 correction factor is Not present.'
_exptl_crystal_colour colourless
_exptl_crystal_colour_primary colourless
_exptl_crystal_density_diffrn 1.272
_exptl_crystal_description block
_exptl_crystal_F_000 368
_exptl_crystal_size_max 0.32
_exptl_crystal_size_mid 0.32
_exptl_crystal_size_min 0.29
_refine_diff_density_max 0.429
_refine_diff_density_min -0.350
_refine_diff_density_rms 0.051
_refine_ls_abs_structure_details
;
 Classical Flack method preferred over Parsons because s.u. lower.
;
_refine_ls_abs_structure_Flack 0.02(12)
_refine_ls_extinction_method none
_refine_ls_goodness_of_fit_ref 1.077
_refine_ls_hydrogen_treatment constr
_refine_ls_matrix_type full
_refine_ls_number_parameters 227
_refine_ls_number_reflns 5613
_refine_ls_number_restraints 1
_refine_ls_restrained_S_all 1.077
_refine_ls_R_factor_all 0.0556
_refine_ls_R_factor_gt 0.0517
_refine_ls_shift/su_max 0.000
_refine_ls_shift/su_mean 0.000
_refine_ls_structure_factor_coef Fsqd
_refine_ls_weighting_details 'w=1/[\s^2^(Fo^2^)+(0.0796P)^2^+0.4168P] where P=(Fo^2^+2Fc^2^)/3'
_refine_ls_weighting_scheme calc
_refine_ls_wR_factor_gt 0.1306
_refine_ls_wR_factor_ref 0.1334
_reflns_Friedel_coverage 0.880
_reflns_Friedel_fraction_full 0.998
_reflns_Friedel_fraction_max 0.993
_reflns_number_gt 5262
_reflns_number_total 5613
_reflns_threshold_expression 'I > 2\s(I)'
_cod_data_source_file d0sc01049a2.cif
_cod_data_source_block cxy1119_0m
_cod_depositor_comments
;Adding full bibliography for 1558510.cif.

 Adding full bibliography for 1558510.cif.
;
_cod_database_code 1558510
_shelx_shelxl_version_number 2018/3
_shelx_space_group_comment
;
The symmetry employed for this shelxl refinement is uniquely defined
by the following loop, which should always be used as a source of
symmetry information in preference to the above space-group names.
They are only intended as comments.
;
_olex2_refinement_description
;
1. Fixed Uiso
 At 1.2 times of:
  All C(H) groups, All C(H,H) groups
 At 1.5 times of:
  All C(H,H,H) groups
2.a Secondary CH2 refined with riding coordinates:
 C16(H16A,H16B)
2.b Aromatic/amide H refined with riding coordinates:
 C1(H1), C2(H2), C3(H3), C7(H7), C8(H8), C11(H11), C12(H12), C13(H13),
 C14(H14), C15(H15), C18(H18), C19(H19), C20(H20), C21(H21)
2.c X=CH2 refined with riding coordinates:
 C22(H22A,H22B)
2.d Idealised Me refined as rotating group:
 C17(H17A,H17B,H17C)
;
_olex2_submission_special_instructions 'No special instructions were received'

loop_
_space_group_symop_operation_xyz
'x, y, z'
'-x, y+1/2, -z'

loop_
_atom_site_label
_atom_site_type_symbol
_atom_site_fract_x
_atom_site_fract_y
_atom_site_fract_z
_atom_site_U_iso_or_equiv
_atom_site_adp_type
_atom_site_occupancy
_atom_site_site_symmetry_order
_atom_site_calc_flag
_atom_site_refinement_flags_posn
_atom_site_refinement_flags_adp
_atom_site_refinement_flags_occupancy
_atom_site_disorder_assembly
_atom_site_disorder_group
P1 P -0.59907(9) -0.62423(7) -0.82843(3) 0.01126(14) Uani 1 1 d . . . . .
O2 O -0.7684(3) -0.7526(2) -0.83341(11) 0.0158(4) Uani 1 1 d . . . . .
O1 O -0.4313(3) -0.6367(2) -0.88832(10) 0.0147(3) Uani 1 1 d . . . . .
C22 C -0.2088(4) -0.5902(4) -0.73703(16) 0.0214(6) Uani 1 1 d . . . . .
H22A H -0.118274 -0.575390 -0.690544 0.026 Uiso 1 1 calc R . . . .
H22B H -0.144583 -0.588909 -0.781985 0.026 Uiso 1 1 calc R . . . .
C1 C -0.8948(4) -0.1250(4) -0.88335(16) 0.0212(5) Uani 1 1 d . . . . .
H1 H -0.956018 -0.021927 -0.895923 0.025 Uiso 1 1 calc R . . . .
C2 C -0.6927(4) -0.1377(3) -0.83832(15) 0.0185(5) Uani 1 1 d . . . . .
H2 H -0.616739 -0.043395 -0.819519 0.022 Uiso 1 1 calc R . . . .
C3 C -0.6009(4) -0.2885(3) -0.82059(15) 0.0167(5) Uani 1 1 d . . . . .
H3 H -0.461822 -0.296905 -0.790069 0.020 Uiso 1 1 calc R . . . .
C4 C -0.7134(4) -0.4277(3) -0.84770(14) 0.0120(4) Uani 1 1 d . . . . .
C5 C -0.4267(4) -0.6130(4) -0.73919(13) 0.0136(4) Uani 1 1 d . . . . .
C6 C -0.5316(4) -0.6155(4) -0.66960(13) 0.0136(4) Uani 1 1 d . . . . .
C7 C -0.6956(4) -0.7264(3) -0.65749(15) 0.0147(5) Uani 1 1 d . . . . .
H7 H -0.748628 -0.800739 -0.695610 0.018 Uiso 1 1 calc R . . . .
C8 C -0.7818(4) -0.7288(3) -0.59018(15) 0.0148(5) Uani 1 1 d . . . . .
H8 H -0.890767 -0.806672 -0.582741 0.018 Uiso 1 1 calc R . . . .
C9 C -0.7115(4) -0.6191(4) -0.53312(13) 0.0141(4) Uani 1 1 d . . . . .
C10 C -0.8024(4) -0.6206(4) -0.46089(13) 0.0152(4) Uani 1 1 d . . . . .
C11 C -0.6839(5) -0.5509(4) -0.39733(16) 0.0207(5) Uani 1 1 d . . . . .
H11 H -0.544831 -0.502016 -0.400668 0.025 Uiso 1 1 calc R . . . .
C12 C -0.7661(5) -0.5519(4) -0.32933(16) 0.0253(6) Uani 1 1 d . . . . .
H12 H -0.683599 -0.502735 -0.287027 0.030 Uiso 1 1 calc R . . . .
C13 C -0.9668(5) -0.6240(5) -0.32283(15) 0.0266(6) Uani 1 1 d . . . . .
H13 H -1.021853 -0.625789 -0.276209 0.032 Uiso 1 1 calc R . . . .
C14 C -1.0078(5) -0.2625(4) -0.9101(2) 0.0265(7) Uani 1 1 d . . . . .
H14 H -1.146369 -0.253567 -0.940866 0.032 Uiso 1 1 calc R . . . .
C15 C -0.9179(5) -0.4136(3) -0.89180(17) 0.0199(5) Uani 1 1 d . . . . .
H15 H -0.996677 -0.507625 -0.909517 0.024 Uiso 1 1 calc R . . . .
C16 C -0.3245(4) -0.7915(3) -0.89810(16) 0.0162(5) Uani 1 1 d . . . . .
H16A H -0.332144 -0.859988 -0.853792 0.019 Uiso 1 1 calc R . . . .
H16B H -0.166582 -0.774091 -0.903132 0.019 Uiso 1 1 calc R . . . .
C17 C -0.4381(5) -0.8744(4) -0.96647(16) 0.0221(6) Uani 1 1 d . . . . .
H17A H -0.436320 -0.804172 -1.009851 0.033 Uiso 1 1 calc GR . . . .
H17B H -0.591566 -0.898288 -0.959830 0.033 Uiso 1 1 calc GR . . . .
H17C H -0.360451 -0.974893 -0.974341 0.033 Uiso 1 1 calc GR . . . .
C18 C -0.4606(5) -0.5056(3) -0.61289(16) 0.0181(5) Uani 1 1 d . . . . .
H18 H -0.350325 -0.428649 -0.620147 0.022 Uiso 1 1 calc R . . . .
C19 C -0.5489(5) -0.5075(3) -0.54617(15) 0.0184(5) Uani 1 1 d . . . . .
H19 H -0.498048 -0.431418 -0.508547 0.022 Uiso 1 1 calc R . . . .
C20 C -1.0870(6) -0.6936(5) -0.38532(18) 0.0276(6) Uani 1 1 d . . . . .
H20 H -1.225030 -0.743486 -0.381307 0.033 Uiso 1 1 calc R . . . .
C21 C -1.0069(5) -0.6912(4) -0.45401(16) 0.0216(5) Uani 1 1 d . . . . .
H21 H -1.092090 -0.737898 -0.496441 0.026 Uiso 1 1 calc R . . . .

loop_
_atom_site_aniso_label
_atom_site_aniso_U_11
_atom_site_aniso_U_22
_atom_site_aniso_U_33
_atom_site_aniso_U_23
_atom_site_aniso_U_13
_atom_site_aniso_U_12
P1 0.0120(2) 0.0088(3) 0.0128(2) 0.0010(2) 0.00100(18) 0.0013(2)
O2 0.0187(9) 0.0100(8) 0.0181(9) 0.0003(7) 0.0004(7) -0.0009(7)
O1 0.0178(8) 0.0108(8) 0.0163(8) 0.0009(7) 0.0052(6) 0.0030(7)
C22 0.0136(11) 0.0308(17) 0.0191(12) 0.0012(10) -0.0002(9) 0.0016(10)
C1 0.0209(11) 0.0114(10) 0.0309(13) 0.0032(12) 0.0025(10) 0.0056(11)
C2 0.0234(12) 0.0099(11) 0.0218(11) -0.0005(10) 0.0010(9) 0.0000(10)
C3 0.0178(12) 0.0122(12) 0.0187(12) -0.0001(9) -0.0028(10) -0.0008(9)
C4 0.0115(10) 0.0098(11) 0.0148(10) -0.0002(8) 0.0023(8) 0.0008(8)
C5 0.0141(10) 0.0132(10) 0.0131(9) 0.0018(10) -0.0001(7) 0.0014(10)
C6 0.0131(9) 0.0134(10) 0.0136(9) 0.0023(10) -0.0008(7) 0.0027(10)
C7 0.0151(11) 0.0138(11) 0.0146(11) -0.0005(9) 0.0003(9) -0.0006(9)
C8 0.0151(11) 0.0143(11) 0.0143(11) 0.0008(9) 0.0000(9) -0.0013(9)
C9 0.0141(9) 0.0144(10) 0.0130(9) 0.0003(10) -0.0004(7) 0.0007(10)
C10 0.0160(10) 0.0152(10) 0.0140(9) 0.0010(11) 0.0006(8) 0.0023(11)
C11 0.0206(12) 0.0247(13) 0.0160(12) -0.0019(10) -0.0006(10) -0.0033(11)
C12 0.0296(15) 0.0311(15) 0.0147(12) -0.0023(11) 0.0007(11) 0.0006(13)
C13 0.0317(14) 0.0308(14) 0.0190(12) 0.0006(14) 0.0094(10) 0.0041(16)
C14 0.0169(12) 0.0173(13) 0.0420(19) 0.0054(12) -0.0079(12) 0.0023(10)
C15 0.0143(12) 0.0140(12) 0.0296(14) 0.0018(10) -0.0040(10) 0.0006(9)
C16 0.0151(11) 0.0126(11) 0.0211(12) -0.0014(9) 0.0030(9) 0.0036(9)
C17 0.0269(14) 0.0209(13) 0.0182(13) -0.0034(10) 0.0020(11) 0.0030(11)
C18 0.0185(12) 0.0172(12) 0.0181(12) -0.0001(9) 0.0009(9) -0.0050(10)
C19 0.0208(12) 0.0176(12) 0.0164(11) -0.0023(9) 0.0014(10) -0.0053(10)
C20 0.0271(14) 0.0349(17) 0.0228(14) -0.0021(12) 0.0106(12) -0.0051(13)
C21 0.0197(12) 0.0266(14) 0.0185(12) -0.0024(11) 0.0031(10) -0.0034(11)

loop_
_atom_type_symbol
_atom_type_description
_atom_type_scat_dispersion_real
_atom_type_scat_dispersion_imag
_atom_type_scat_source
C C 0.0033 0.0016 'International Tables Vol C Tables 4.2.6.8 and 6.1.1.4'
H H 0.0000 0.0000 'International Tables Vol C Tables 4.2.6.8 and 6.1.1.4'
O O 0.0106 0.0060 'International Tables Vol C Tables 4.2.6.8 and 6.1.1.4'
P P 0.1023 0.0942 'International Tables Vol C Tables 4.2.6.8 and 6.1.1.4'

loop_
_geom_angle_atom_site_label_1
_geom_angle_atom_site_label_2
_geom_angle_atom_site_label_3
_geom_angle
_geom_angle_site_symmetry_1
_geom_angle_site_symmetry_3
_geom_angle_publ_flag
O2 P1 O1 114.77(11) . . ?
O2 P1 C4 113.35(12) . . ?
O2 P1 C5 114.12(12) . . ?
O1 P1 C4 101.30(11) . . ?
O1 P1 C5 105.24(11) . . ?
C4 P1 C5 106.89(13) . . ?
C16 O1 P1 118.52(17) . . ?
H22A C22 H22B 120.0 . . ?
C5 C22 H22A 120.0 . . ?
C5 C22 H22B 120.0 . . ?
C2 C1 H1 119.9 . . ?
C2 C1 C14 120.1(3) . . ?
C14 C1 H1 119.9 . . ?
C1 C2 H2 119.9 . . ?
C1 C2 C3 120.1(3) . . ?
C3 C2 H2 119.9 . . ?
C2 C3 H3 120.0 . . ?
C2 C3 C4 120.1(2) . . ?
C4 C3 H3 120.0 . . ?
C3 C4 P1 121.77(19) . . ?
C15 C4 P1 118.88(19) . . ?
C15 C4 C3 119.3(2) . . ?
C22 C5 P1 119.3(2) . . ?
C22 C5 C6 121.1(2) . . ?
C6 C5 P1 119.46(16) . . ?
C7 C6 C5 122.7(2) . . ?
C18 C6 C5 119.1(2) . . ?
C18 C6 C7 118.2(2) . . ?
C6 C7 H7 119.7 . . ?
C8 C7 C6 120.7(2) . . ?
C8 C7 H7 119.7 . . ?
C7 C8 H8 119.3 . . ?
C7 C8 C9 121.5(2) . . ?
C9 C8 H8 119.3 . . ?
C8 C9 C10 121.9(2) . . ?
C19 C9 C8 117.4(2) . . ?
C19 C9 C10 120.7(2) . . ?
C11 C10 C9 120.5(2) . . ?
C11 C10 C21 117.9(2) . . ?
C21 C10 C9 121.6(2) . . ?
C10 C11 H11 119.4 . . ?
C12 C11 C10 121.2(3) . . ?
C12 C11 H11 119.4 . . ?
C11 C12 H12 119.8 . . ?
C13 C12 C11 120.5(3) . . ?
C13 C12 H12 119.8 . . ?
C12 C13 H13 120.4 . . ?
C12 C13 C20 119.2(3) . . ?
C20 C13 H13 120.4 . . ?
C1 C14 H14 120.0 . . ?
C1 C14 C15 120.0(3) . . ?
C15 C14 H14 120.0 . . ?
C4 C15 C14 120.4(3) . . ?
C4 C15 H15 119.8 . . ?
C14 C15 H15 119.8 . . ?
O1 C16 H16A 109.7 . . ?
O1 C16 H16B 109.7 . . ?
O1 C16 C17 109.9(2) . . ?
H16A C16 H16B 108.2 . . ?
C17 C16 H16A 109.7 . . ?
C17 C16 H16B 109.7 . . ?
C16 C17 H17A 109.5 . . ?
C16 C17 H17B 109.5 . . ?
C16 C17 H17C 109.5 . . ?
H17A C17 H17B 109.5 . . ?
H17A C17 H17C 109.5 . . ?
H17B C17 H17C 109.5 . . ?
C6 C18 H18 119.5 . . ?
C19 C18 C6 120.9(2) . . ?
C19 C18 H18 119.5 . . ?
C9 C19 H19 119.3 . . ?
C18 C19 C9 121.4(2) . . ?
C18 C19 H19 119.3 . . ?
C13 C20 H20 119.7 . . ?
C13 C20 C21 120.7(3) . . ?
C21 C20 H20 119.7 . . ?
C10 C21 H21 119.7 . . ?
C20 C21 C10 120.6(3) . . ?
C20 C21 H21 119.7 . . ?

loop_
_geom_bond_atom_site_label_1
_geom_bond_atom_site_label_2
_geom_bond_distance
_geom_bond_site_symmetry_2
_geom_bond_publ_flag
P1 O2 1.479(2) . ?
P1 O1 1.5921(18) . ?
P1 C4 1.792(2) . ?
P1 C5 1.806(2) . ?
O1 C16 1.463(3) . ?
C22 H22A 0.9500 . ?
C22 H22B 0.9500 . ?
C22 C5 1.337(3) . ?
C1 H1 0.9500 . ?
C1 C2 1.386(4) . ?
C1 C14 1.388(4) . ?
C2 H2 0.9500 . ?
C2 C3 1.393(4) . ?
C3 H3 0.9500 . ?
C3 C4 1.400(4) . ?
C4 C15 1.392(4) . ?
C5 C6 1.488(3) . ?
C6 C7 1.399(4) . ?
C6 C18 1.399(4) . ?
C7 H7 0.9500 . ?
C7 C8 1.391(3) . ?
C8 H8 0.9500 . ?
C8 C9 1.401(4) . ?
C9 C10 1.488(3) . ?
C9 C19 1.401(4) . ?
C10 C11 1.399(4) . ?
C10 C21 1.399(4) . ?
C11 H11 0.9500 . ?
C11 C12 1.391(4) . ?
C12 H12 0.9500 . ?
C12 C13 1.382(5) . ?
C13 H13 0.9500 . ?
C13 C20 1.388(5) . ?
C14 H14 0.9500 . ?
C14 C15 1.392(4) . ?
C15 H15 0.9500 . ?
C16 H16A 0.9900 . ?
C16 H16B 0.9900 . ?
C16 C17 1.502(4) . ?
C17 H17A 0.9800 . ?
C17 H17B 0.9800 . ?
C17 H17C 0.9800 . ?
C18 H18 0.9500 . ?
C18 C19 1.388(4) . ?
C19 H19 0.9500 . ?
C20 H20 0.9500 . ?
C20 C21 1.396(4) . ?
C21 H21 0.9500 . ?

loop_
_geom_torsion_atom_site_label_1
_geom_torsion_atom_site_label_2
_geom_torsion_atom_site_label_3
_geom_torsion_atom_site_label_4
_geom_torsion
_geom_torsion_site_symmetry_1
_geom_torsion_site_symmetry_2
_geom_torsion_site_symmetry_3
_geom_torsion_site_symmetry_4
_geom_torsion_publ_flag
P1 O1 C16 C17 101.3(2) . . . . ?
P1 C4 C15 C14 -177.7(2) . . . . ?
P1 C5 C6 C7 46.8(3) . . . . ?
P1 C5 C6 C18 -134.8(2) . . . . ?
O2 P1 O1 C16 -49.0(2) . . . . ?
O2 P1 C4 C3 156.2(2) . . . . ?
O2 P1 C4 C15 -24.8(3) . . . . ?
O2 P1 C5 C22 137.4(3) . . . . ?
O2 P1 C5 C6 -47.6(3) . . . . ?
O1 P1 C4 C3 -80.3(2) . . . . ?
O1 P1 C4 C15 98.6(2) . . . . ?
O1 P1 C5 C22 10.7(3) . . . . ?
O1 P1 C5 C6 -174.3(2) . . . . ?
C22 C5 C6 C7 -138.3(3) . . . . ?
C22 C5 C6 C18 40.1(4) . . . . ?
C1 C2 C3 C4 -0.5(4) . . . . ?
C1 C14 C15 C4 -1.0(5) . . . . ?
C2 C1 C14 C15 -0.1(5) . . . . ?
C2 C3 C4 P1 178.4(2) . . . . ?
C2 C3 C4 C15 -0.6(4) . . . . ?
C3 C4 C15 C14 1.3(4) . . . . ?
C4 P1 O1 C16 -171.49(18) . . . . ?
C4 P1 C5 C22 -96.4(3) . . . . ?
C4 P1 C5 C6 78.6(2) . . . . ?
C5 P1 O1 C16 77.3(2) . . . . ?
C5 P1 C4 C3 29.6(2) . . . . ?
C5 P1 C4 C15 -151.4(2) . . . . ?
C5 C6 C7 C8 177.1(2) . . . . ?
C5 C6 C18 C19 -177.9(2) . . . . ?
C6 C7 C8 C9 1.4(4) . . . . ?
C6 C18 C19 C9 0.1(4) . . . . ?
C7 C6 C18 C19 0.6(4) . . . . ?
C7 C8 C9 C10 -180.0(2) . . . . ?
C7 C8 C9 C19 -0.6(4) . . . . ?
C8 C9 C10 C11 158.4(3) . . . . ?
C8 C9 C10 C21 -21.4(4) . . . . ?
C8 C9 C19 C18 -0.1(4) . . . . ?
C9 C10 C11 C12 -179.7(3) . . . . ?
C9 C10 C21 C20 178.9(3) . . . . ?
C10 C9 C19 C18 179.3(3) . . . . ?
C10 C11 C12 C13 0.8(5) . . . . ?
C11 C10 C21 C20 -1.0(5) . . . . ?
C11 C12 C13 C20 -0.8(6) . . . . ?
C12 C13 C20 C21 -0.1(6) . . . . ?
C13 C20 C21 C10 1.0(5) . . . . ?
C14 C1 C2 C3 0.9(4) . . . . ?
C18 C6 C7 C8 -1.3(4) . . . . ?
C19 C9 C10 C11 -20.9(4) . . . . ?
C19 C9 C10 C21 159.3(3) . . . . ?
C21 C10 C11 C12 0.2(5) . . . . ?
